data_2009438
loop_
_publ_author_name
'Pokkuluri, Phani Raj'
'Trotter, James'

_publ_section_title
;
 Structure of a cyclopropapentalene photolysis product of a
 dibenzobarrelene ester lactone
;
_journal_issue 2
_journal_name_full 'Acta Crystallographica Section C'
_journal_page_first 281
_journal_page_last 283
_journal_paper_doi 10.1107/S0108270193008893
_journal_volume 50
_journal_year 1994
_chemical_formula_moiety 'C21 H16 O4'
_chemical_formula_sum 'C21 H16 O4'
_chemical_formula_weight 332.35
_chemical_melting_point 476.0(10)
_chemical_name_systematic
; 8b-Methyl 4b-(1-hydroxyethyl)-4b,8b,8c,8d-tetrahydrodibenzo
[a,f]cyclopropa[cd]pentalene-8b,8c-dicarboxylate carbolactone
;
_space_group_IT_number 14
_symmetry_cell_setting monoclinic
_symmetry_space_group_name_Hall '-P 2yn'
_symmetry_space_group_name_H-M 'P 1 21/n 1'
_atom_type_scat_source TEXSAN
_cell_angle_alpha 90
_cell_angle_beta 98.162(8)
_cell_angle_gamma 90
_cell_formula_units_Z 4
_cell_length_a 8.1129(9)
_cell_length_b 13.1445(9)
_cell_length_c 15.6460(10)
_cell_measurement_reflns_used 25
_cell_measurement_temperature 294
_cell_measurement_theta_max 48
_cell_measurement_theta_min 41
_cell_volume 1651.6(2)
_diffrn_ambient_temperature 294
_diffrn_measurement_device 'Rigaku AFC6'
_diffrn_measurement_method \w/2\q
_diffrn_radiation_monochromator graphite
_diffrn_radiation_source xray_tube
_diffrn_radiation_type 'Copper K\a'
_diffrn_radiation_wavelength 1.5418
_diffrn_reflns_av_R_equivalents 0.027
_diffrn_reflns_limit_h_max 10
_diffrn_reflns_limit_h_min -10
_diffrn_reflns_limit_k_max 16
_diffrn_reflns_limit_k_min 0
_diffrn_reflns_limit_l_max 19
_diffrn_reflns_limit_l_min 0
_diffrn_reflns_number 3448
_diffrn_reflns_theta_max 77.5
_diffrn_standards_decay_% 0
_diffrn_standards_interval_count 150
_diffrn_standards_number 3
_exptl_absorpt_coefficient_mu 0.71
_exptl_absorpt_correction_T_max 1.00
_exptl_absorpt_correction_T_min 0.97
_exptl_absorpt_correction_type 'no absorption corrections'
_exptl_crystal_colour colourless
_exptl_crystal_density_diffrn 1.34
_exptl_crystal_description prism
_exptl_crystal_F_000 696
_exptl_crystal_size_max 0.35
_exptl_crystal_size_mid 0.30
_exptl_crystal_size_min 0.25
_refine_diff_density_max 0.21
_refine_diff_density_min -0.20
_refine_ls_extinction_coef 0.54E-5(5)
_refine_ls_extinction_method 'TEXSAN (Molecular Structure Corporation, 1990)'
_refine_ls_goodness_of_fit_obs 1.96
_refine_ls_hydrogen_treatment 'H-atom parameters refined'
_refine_ls_matrix_type full
_refine_ls_number_constraints 0
_refine_ls_number_parameters '227 (plus 64 H parameters)'
_refine_ls_number_reflns 2389
_refine_ls_number_restraints 0
_refine_ls_R_factor_all 0.072
_refine_ls_R_factor_obs 0.042
_refine_ls_shift/esd_max 0.006
_refine_ls_structure_factor_coef F
_refine_ls_weighting_details 'w = 1/\s^2^(F)'
_refine_ls_weighting_scheme calc
_refine_ls_wR_factor_all 0.065
_refine_ls_wR_factor_obs 0.065
_reflns_number_observed 2389
_reflns_number_total 3332
_reflns_observed_criterion 3\s(I)
_cod_data_source_file br1048.cif
_cod_data_source_block raj11_2
_cod_depositor_comments
;
The following automatic conversions were performed:

'_chemical_melting_point' value '475-477K' was changed to '476.0(10)'
- the average value was taken and precision was estimated.

Automatic conversion script
Id: cif_fix_values 1646 2011-03-28 12:23:43Z adriana 

The following automatic conversions were performed:

'_chemical_melting_point' value '475-477K' was changed to '476.0(10)'
- the average value was taken and precision was estimated.

Automatic conversion script
Id: cif_fix_values 1715 2011-07-08 13:25:40Z adriana 

The following automatic conversions were performed:

'_refine_ls_weighting_scheme' value '1/\s^2^(F)' was changed to
'calc'. New tag '_refine_ls_weighting_details' was created. The value
of the new tag was set to 'w = 1/\s^2^(F)'.

Automatic conversion script
Id: cif_fix_values 3143 2015-03-26 13:38:13Z robertas 
;
_cod_original_sg_symbol_H-M 'P 21/n'
_cod_database_code 2009438

loop_
_symmetry_equiv_pos_as_xyz
x,y,z
-x,-y,-z
1/2-x,1/2+y,1/2-z
1/2+x,1/2-y,1/2+z

loop_
_atom_site_aniso_label
_atom_site_aniso_U_11
_atom_site_aniso_U_22
_atom_site_aniso_U_33
_atom_site_aniso_U_12
_atom_site_aniso_U_13
_atom_site_aniso_U_23
? ? ? ? ? ? ?

loop_
_atom_site_label
_atom_site_fract_x
_atom_site_fract_y
_atom_site_fract_z
_atom_site_U_iso_or_equiv
O1 .0576(2) .00320(10) .59680(10) .051
O2 .2313(2) .10940(10) .54270(10) .056
O3 .6542(2) .10090(10) .61730(10) .059
O4 .5672(3) .14940(10) .73940(10) .071
C1 .2799(3) -.1668(2) .83490(10) .044
C2 .3829(3) -.1561(2) .91320(10) .052
C3 .5240(3) -.0979(2) .9196(2) .054
C4 .5708(3) -.0496(2) .84850(10) .046
C4A .4673(2) -.05910(10) .77000(10) .035
C5 .5672(3) -.2724(2) .5825(2) .049
C6 .5116(4) -.3722(2) .5850(2) .055
C7 .3632(3) -.3950(2) .6140(2) .051
C8 .2651(3) -.3192(2) .64230(10) .044
C8A .3175(2) -.21920(10) .63790(10) .036
C9 .2432(2) -.12190(10) .66880(10) .033
C9A .3206(2) -.11500(10) .76360(10) .034
C10 .4910(3) -.0841(2) .60390(10) .037
C10A .4675(2) -.1958(2) .60830(10) .037
C11 .3331(2) -.03870(10) .62550(10) .033
C12 .4924(2) -.01510(10) .68490(10) .035
C13 .2104(3) .0335(2) .58240(10) .041
C14 .0580(3) -.0978(2) .63820(10) .041
C15 .5730(3) .0871(2) .68410(10) .042
C16 .7434(5) .1963(3) .6143(3) .076
C17 -.0567(3) -.0931(3) .7047(2) .060
H1 .178 -.214 .835 .063
H2 .354 -.195 .965 .073
H3 .595 -.094 .973 .061
H4 .668 -.006 .855 .058
H5 .675 -.254 .560 .056
H6 .584 -.426 .565 .068
H7 .327 -.461 .616 .058
H8 .165 -.338 .662 .053
H10 .544 -.054 .561 .042
H14 .016 -.148 .590 .048
H16A .814 .181 .566 .127
H16B .810 .200 .671 .092
H16C .658 .256 .602 .139
H17A -.159 -.075 .677 .083
H17B -.018 -.037 .750 .098
H17C -.072 -.166 .731 .078

loop_
_geom_angle_atom_site_label_1
_geom_angle_atom_site_label_2
_geom_angle_atom_site_label_3
_geom_angle
_geom_angle_publ_flag
C2 C1 C9A 118.6(2) yes
C1 C2 C3 120.9(2) yes
C2 C3 C4 121.4(2) yes
C3 C4 C4A 118.0(2) yes
C4 C4A C9A 120.9(2) yes
C4 C4A C12 127.7(2) yes
C9A C4A C12 111.4(2) yes
C6 C5 C10A 118.2(2) yes
C5 C6 C7 121.1(2) yes
C6 C7 C8 121.1(2) yes
C7 C8 C8A 118.1(2) yes
C8 C8A C9 130.0(2) yes
C8 C8A C10A 120.9(2) yes
C9 C8A C10A 108.9(2) yes
C8A C9 C9A 103.4(2) yes
C8A C9 C11 103.0(2) yes
C8A C9 C14 119.1(2) yes
C9A C9 C11 103.40(10) yes
C9A C9 C14 122.4(2) yes
C11 C9 C14 102.8(2) yes
C1 C9A C4A 120.1(2) yes
C1 C9A C9 129.8(2) yes
C4A C9A C9 109.3(2) yes
C10A C10 C11 105.4(2) yes
C10A C10 C12 121.7(2) yes
C11 C10 C12 59.40(10) yes
C5 C10A C8A 120.6(2) yes
C5 C10A C10 128.4(2) yes
C8A C10A C10 110.9(2) yes
C9 C11 C10 107.1(2) yes
C9 C11 C12 107.10(10) yes
C9 C11 C13 109.4(2) yes
C10 C11 C12 62.40(10) yes
C10 C11 C13 134.5(2) yes
C12 C11 C13 127.9(2) yes
C4A C12 C10 121.0(2) yes
C4A C12 C11 104.9(2) yes
C4A C12 C15 118.1(2) yes
C10 C12 C11 58.20(10) yes
C10 C12 C15 118.0(2) yes
C11 C12 C15 121.0(2) yes
C11 C13 O1 108.1(2) yes
C11 C13 O2 129.7(2) yes
O1 C13 O2 122.1(2) yes
C9 C14 C17 117.9(2) yes
C9 C14 O1 105.2(2) yes
C17 C14 O1 107.8(2) yes
C12 C15 O3 113.4(2) yes
C12 C15 O4 123.1(2) yes
O3 C15 O4 123.5(2) yes
C13 O1 C14 113.2(2) yes
C15 O3 C16 116.7(2) yes

loop_
_geom_bond_atom_site_label_1
_geom_bond_atom_site_label_2
_geom_bond_distance
_geom_bond_publ_flag
C1 C2 1.389(3) yes
C1 C9A 1.386(3) yes
C2 C3 1.369(4) yes
C3 C4 1.380(4) yes
C4 C4A 1.392(3) yes
C4A C9A 1.390(3) yes
C4A C12 1.492(3) yes
C5 C6 1.390(3) yes
C5 C10A 1.387(3) yes
C6 C7 1.379(4) yes
C7 C8 1.386(4) yes
C8 C8A 1.386(3) yes
C8A C9 1.522(3) yes
C8A C10A 1.396(3) yes
C9 C9A 1.529(3) yes
C9 C11 1.526(3) yes
C9 C14 1.544(3) yes
C10 C10A 1.483(3) yes
C10 C11 1.495(3) yes
C10 C12 1.557(3) yes
C11 C12 1.513(3) yes
C11 C13 1.468(3) yes
C12 C15 1.495(3) yes
C14 C17 1.492(3) yes
C13 O1 1.351(3) yes
C13 O2 1.200(3) yes
C14 O1 1.477(3) yes
C15 O3 1.325(3) yes
C15 O4 1.197(3) yes
C16 O3 1.452(3) yes
